data_7051309
loop_
_publ_author_name
'Ezuhara, Takayoshi'
'Endo, Ken'
'Matsuda, Kenji'
'Aoyama, Yasuhiro'

_publ_section_title
;
 One-dimensional chains consisting of copper(II) ions and an orthogonal
 anthracene-pyrimidine derivative: hierarchical formation of
 high-dimensional networks and their magnetic properties
;
_journal_issue 8
_journal_name_full 'New Journal of Chemistry'
_journal_page_first 609
_journal_paper_doi 10.1039/b002315i
_journal_volume 24
_journal_year 2000
_chemical_formula_sum 'C22 H24 Cu N4 O8'
_chemical_formula_weight 536.00
_space_group_IT_number 14
_symmetry_cell_setting monoclinic
_symmetry_Int_Tables_number 14
_symmetry_space_group_name_Hall '-P 2yn'
_symmetry_space_group_name_H-M 'P 1 21/n 1'
_cell_angle_alpha 90
_cell_angle_beta 95.75(2)
_cell_angle_gamma 90
_cell_formula_units_Z 4
_cell_length_a 13.734(4)
_cell_length_b 7.248(3)
_cell_length_c 22.423(3)
_cell_measurement_reflns_used 25
_cell_measurement_temperature 296.2
_cell_measurement_theta_max 15.0
_cell_measurement_theta_min 15.0
_cell_volume 2220.8(12)
_computing_cell_refinement 'MSC/AFC Diffractometer Control'
_computing_data_collection 'MSC/AFC Diffractometer Control'
_computing_data_reduction 'teXsan Ver. 1.10'
_computing_publication_material 'teXsan Ver. 1.10'
_computing_structure_refinement 'teXsan Ver. 1.10'
_computing_structure_solution SIR92
_diffrn_measurement_device_type 'Rigaku AFC7R'
_diffrn_measurement_method \w-2\q
_diffrn_radiation_type 'Mo K\a'
_diffrn_radiation_wavelength 0.7107
_diffrn_reflns_av_R_equivalents 0.018
_diffrn_reflns_limit_h_max 17
_diffrn_reflns_limit_h_min 0
_diffrn_reflns_limit_k_max 0
_diffrn_reflns_limit_k_min -9
_diffrn_reflns_limit_l_max 28
_diffrn_reflns_limit_l_min -29
_diffrn_reflns_number 5738
_diffrn_reflns_theta_max 27.5
_diffrn_standards_decay_% 3.00
_diffrn_standards_interval_count 150
_diffrn_standards_number 3
_exptl_absorpt_coefficient_mu 1.042
_exptl_absorpt_correction_T_max 0.812
_exptl_absorpt_correction_T_min 0.776
_exptl_absorpt_correction_type psi-scan
_exptl_absorpt_process_details '(North, Phillips & Mathews, 1968)'
_exptl_crystal_colour black
_exptl_crystal_density_diffrn 1.603
_exptl_crystal_density_method 'not measured'
_exptl_crystal_description prismatic
_exptl_crystal_size_max 0.200
_exptl_crystal_size_mid 0.200
_exptl_crystal_size_min 0.200
_refine_diff_density_max 0.99
_refine_diff_density_min -0.87
_refine_ls_extinction_coef 0.009(2)
_refine_ls_extinction_method 'Zachariasen(1967) type 2 Gaussian isotropic'
_refine_ls_goodness_of_fit_ref 1.514
_refine_ls_number_parameters 373
_refine_ls_number_reflns 4189
_refine_ls_R_factor_gt 0.045
_refine_ls_shift/su_max 0.0110
_refine_ls_structure_factor_coef F
_refine_ls_weighting_details 'w = 1/[\s^2^(Fo) + 0.00203|Fo|^2^]'
_refine_ls_weighting_scheme calc
_refine_ls_wR_factor_ref 0.0789
_reflns_number_gt 4189
_reflns_number_total 5738
_reflns_threshold_expression F^2^>2.0\s(F^2^)
_cod_data_source_file b002315i.txt
_cod_data_source_block AntPy+Cu(NO3)2_from_EtOH
_cod_original_cell_volume 2220(1)
_cod_original_formula_sum 'C22 H24 Cu N4 O8 '
_cod_database_code 7051309

loop_
_symmetry_equiv_pos_as_xyz
x,y,z
1/2-x,1/2+y,1/2-z
-x,-y,-z
1/2+x,1/2-y,1/2+z

loop_
_atom_site_label
_atom_site_type_symbol
_atom_site_fract_x
_atom_site_fract_y
_atom_site_fract_z
_atom_site_U_iso_or_equiv
_atom_site_adp_type
_atom_site_occupancy
_atom_site_calc_flag
_atom_site_refinement_flags
_atom_site_disorder_assembly
_atom_site_disorder_group
Cu(1) Cu 0.60176(2) 0.45298(4) 0.78484(2) 0.0206(1) Uani 1.00 d . . .
O(1) O 0.4821(2) 0.3038(3) 0.7633(1) 0.0354(6) Uani 1.00 d . . .
O(2) O 0.5377(2) 0.5961(4) 0.8458(1) 0.0349(6) Uani 1.00 d . . .
O(3) O 0.5408(3) -0.0125(4) 0.7078(2) 0.0580(9) Uani 1.00 d . . .
O(4) O 0.5532(2) -0.3097(3) 0.7157(1) 0.0407(7) Uani 1.00 d . . .
O(5) O 0.4359(3) -0.1634(5) 0.7507(3) 0.097(2) Uani 1.00 d . . .
O(6) O 0.6560(2) 0.2368(3) 0.8564(1) 0.0392(7) Uani 1.00 d . . .
O(7) O 0.6318(3) -0.0524(3) 0.8372(2) 0.0546(9) Uani 1.00 d . . .
O(8) O 0.5456(3) 0.0842(5) 0.8973(2) 0.082(1) Uani 1.00 d . . .
N(1) N 0.6627(2) 0.3232(3) 0.7171(1) 0.0208(5) Uani 1.00 d . . .
N(2) N 0.7738(2) 0.0970(3) 0.6910(1) 0.0207(5) Uani 1.00 d . . .
N(3) N 0.5103(2) -0.1599(4) 0.7248(1) 0.0354(7) Uani 1.00 d . . .
N(4) N 0.6099(2) 0.0887(4) 0.8637(1) 0.0350(7) Uani 1.00 d . . .
C(1) C 0.7356(2) 0.2035(4) 0.7308(1) 0.0224(7) Uani 1.00 d . . .
C(2) C 0.7351(2) 0.1077(4) 0.6332(1) 0.0215(6) Uani 1.00 d . . .
C(3) C 0.6610(2) 0.2311(4) 0.6145(1) 0.0221(6) Uani 1.00 d . . .
C(4) C 0.6274(2) 0.3373(4) 0.6597(1) 0.0224(7) Uani 1.00 d . . .
C(5) C 0.6207(2) 0.2523(4) 0.5507(1) 0.0240(7) Uani 1.00 d . . .
C(6) C 0.6842(2) 0.2946(4) 0.5066(1) 0.0264(7) Uani 1.00 d . . .
C(7) C 0.7872(3) 0.3242(5) 0.5200(2) 0.0342(9) Uani 1.00 d . . .
C(8) C 0.8451(3) 0.3654(6) 0.4755(2) 0.044(1) Uani 1.00 d . . .
C(9) C 0.8066(3) 0.3749(7) 0.4157(2) 0.049(1) Uani 1.00 d . . .
C(10) C 0.7097(3) 0.3518(6) 0.4008(2) 0.044(1) Uani 1.00 d . . .
C(11) C 0.6447(3) 0.3131(4) 0.4452(1) 0.0309(8) Uani 1.00 d . . .
C(12) C 0.5441(3) 0.3000(4) 0.4308(1) 0.0333(8) Uani 1.00 d . . .
C(13) C 0.4803(2) 0.2631(4) 0.4730(1) 0.0295(8) Uani 1.00 d . . .
C(14) C 0.3775(3) 0.2521(5) 0.4571(2) 0.0362(9) Uani 1.00 d . . .
C(15) C 0.3156(3) 0.2117(5) 0.4983(2) 0.0427(10) Uani 1.00 d . . .
C(16) C 0.3534(3) 0.1706(5) 0.5591(2) 0.0404(10) Uani 1.00 d . . .
C(17) C 0.4511(3) 0.1809(5) 0.5760(2) 0.0328(8) Uani 1.00 d . . .
C(18) C 0.5191(2) 0.2329(4) 0.5344(1) 0.0247(7) Uani 1.00 d . . .
C(19) C 0.3891(4) 0.3645(8) 0.7430(5) 0.121(3) Uani 1.00 d . . .
C(20) C 0.3095(3) 0.2546(7) 0.7340(3) 0.075(2) Uani 1.00 d . . .
C(21) C 0.4900(7) 0.5411(7) 0.8951(4) 0.118(3) Uani 1.00 d . . .
C(22) C 0.4276(6) 0.6415(9) 0.9211(4) 0.113(3) Uani 1.00 d . . .
H(1) H 0.762(3) 0.202(5) 0.767(2) 0.025(9) Uiso 1.00 calc . . .
H(2) H 0.769(3) 0.032(5) 0.605(2) 0.030(9) Uiso 1.00 calc . . .
H(3) H 0.590(3) 0.408(5) 0.653(2) 0.018(8) Uiso 1.00 calc . . .
H(4) H 0.821(3) 0.318(5) 0.560(2) 0.028(9) Uiso 1.00 calc . . .
H(5) H 0.917(4) 0.415(7) 0.483(2) 0.06(1) Uiso 1.00 calc . . .
H(6) H 0.837(6) 0.39(1) 0.385(3) 0.12(2) Uiso 1.00 calc . . .
H(7) H 0.679(4) 0.369(7) 0.368(2) 0.06(1) Uiso 1.00 calc . . .
H(8) H 0.521(3) 0.311(5) 0.391(2) 0.030(9) Uiso 1.00 calc . . .
H(9) H 0.360(3) 0.279(5) 0.416(2) 0.028(9) Uiso 1.00 calc . . .
H(10) H 0.246(3) 0.209(5) 0.488(2) 0.028(9) Uiso 1.00 calc . . .
H(11) H 0.316(4) 0.136(7) 0.588(2) 0.06(1) Uiso 1.00 calc . . .
H(12) H 0.474(3) 0.140(5) 0.620(2) 0.028(9) Uiso 1.00 calc . . .
H(13) H 0.487(3) 0.216(6) 0.746(2) 0.04(1) Uiso 1.00 calc . . .
H(14) H 0.3971 0.4163 0.7032 0.1598 Uiso 1.00 calc . . .
H(15) H 0.3747 0.4614 0.7681 0.1598 Uiso 1.00 calc . . .
H(16) H 0.3192 0.1586 0.7071 0.0966 Uiso 1.00 calc . . .
H(17) H 0.2539 0.3269 0.7187 0.0966 Uiso 1.00 calc . . .
H(18) H 0.2964 0.2047 0.7718 0.0966 Uiso 1.00 calc . . .
H(19) H 0.549(5) 0.677(10) 0.845(3) 0.11(2) Uiso 1.00 calc . . .
H(20) H 0.4666 0.4204 0.8875 0.1341 Uiso 1.00 calc . . .
H(21) H 0.5461 0.5260 0.9280 0.1341 Uiso 1.00 calc . . .
H(22) H 0.4487 0.7584 0.9308 0.1388 Uiso 1.00 calc . . .
H(23) H 0.4036 0.5793 0.9542 0.1388 Uiso 1.00 calc . . .
H(24) H 0.3690 0.6522 0.8905 0.1388 Uiso 1.00 calc . . .

loop_
_atom_site_aniso_label
_atom_site_aniso_U_11
_atom_site_aniso_U_22
_atom_site_aniso_U_33
_atom_site_aniso_U_12
_atom_site_aniso_U_13
_atom_site_aniso_U_23
Cu(1) 0.0186(2) 0.0202(2) 0.0232(2) -0.0011(1) 0.0039(1) -0.0026(1)
O(1) 0.021(1) 0.026(1) 0.059(2) -0.0027(9) 0.004(1) -0.009(1)
O(2) 0.043(1) 0.029(1) 0.035(1) 0.000(1) 0.017(1) -0.004(1)
O(3) 0.078(2) 0.036(1) 0.060(2) -0.010(2) 0.006(2) 0.012(1)
O(4) 0.055(2) 0.026(1) 0.039(1) 0.012(1) -0.004(1) -0.0016(10)
O(5) 0.058(2) 0.063(2) 0.179(5) 0.015(2) 0.063(3) 0.014(3)
O(6) 0.043(1) 0.032(1) 0.041(1) -0.006(1) -0.002(1) 0.009(1)
O(7) 0.069(2) 0.035(1) 0.058(2) 0.006(1) 0.001(2) -0.012(1)
O(8) 0.071(2) 0.071(2) 0.114(3) 0.007(2) 0.061(2) 0.027(2)
N(1) 0.020(1) 0.021(1) 0.022(1) 0.0004(8) 0.0034(9) -0.0004(9)
N(2) 0.022(1) 0.0182(10) 0.022(1) 0.0016(9) 0.0019(9) 0.0021(9)
N(3) 0.035(1) 0.024(1) 0.045(2) 0.002(1) -0.006(1) 0.002(1)
N(4) 0.034(1) 0.031(1) 0.039(2) 0.002(1) 0.004(1) 0.010(1)
C(1) 0.019(1) 0.023(1) 0.025(1) -0.0004(10) 0.001(1) -0.001(1)
C(2) 0.022(1) 0.019(1) 0.023(1) 0.003(1) 0.002(1) 0.001(1)
C(3) 0.023(1) 0.021(1) 0.022(1) -0.001(1) -0.001(1) 0.000(1)
C(4) 0.025(1) 0.018(1) 0.024(1) 0.004(1) 0.000(1) 0.000(1)
C(5) 0.029(1) 0.018(1) 0.024(1) 0.004(1) -0.001(1) 0.001(1)
C(6) 0.035(2) 0.020(1) 0.023(1) 0.001(1) 0.002(1) 0.000(1)
C(7) 0.037(2) 0.036(2) 0.029(2) 0.002(1) 0.002(1) -0.001(1)
C(8) 0.043(2) 0.049(2) 0.041(2) -0.001(2) 0.011(2) 0.005(2)
C(9) 0.056(3) 0.059(2) 0.035(2) 0.003(2) 0.019(2) 0.007(2)
C(10) 0.061(2) 0.045(2) 0.028(2) 0.011(2) 0.007(2) 0.006(2)
C(11) 0.046(2) 0.025(1) 0.022(2) 0.005(1) 0.002(1) 0.001(1)
C(12) 0.048(2) 0.027(1) 0.023(2) 0.005(1) -0.006(1) 0.001(1)
C(13) 0.035(2) 0.019(1) 0.032(2) 0.003(1) -0.007(1) -0.001(1)
C(14) 0.041(2) 0.027(2) 0.036(2) 0.001(1) -0.015(1) 0.000(1)
C(15) 0.030(2) 0.037(2) 0.058(2) -0.001(1) -0.011(2) -0.005(2)
C(16) 0.034(2) 0.042(2) 0.045(2) -0.006(1) 0.001(2) -0.001(2)
C(17) 0.033(2) 0.033(2) 0.032(2) -0.003(1) 0.000(1) 0.001(1)
C(18) 0.030(2) 0.018(1) 0.025(1) 0.001(1) -0.003(1) -0.002(1)
C(19) 0.034(2) 0.049(3) 0.27(1) 0.009(2) -0.044(4) -0.029(4)
C(20) 0.031(2) 0.059(3) 0.133(5) -0.004(2) -0.008(3) -0.006(3)
C(21) 0.184(8) 0.057(3) 0.139(7) -0.007(4) 0.137(7) -0.006(3)
C(22) 0.139(7) 0.076(4) 0.142(7) -0.010(4) 0.108(6) -0.018(4)

loop_
_atom_type_symbol
_atom_type_description
_atom_type_scat_dispersion_real
_atom_type_scat_dispersion_imag
_atom_type_scat_source
Cu Cu 0.320 1.265
;International Tables for Crystallography
(1992, Vol. C, Tables 4.2.6.8 and 6.1.1.1)
;
C C 0.003 0.002
;International Tables for Crystallography
(1992, Vol. C, Tables 4.2.6.8 and 6.1.1.1)
;
H H 0.000 0.000
;International Tables for Crystallography
(1992, Vol. C, Table 6.1.1.2)
;
N N 0.006 0.003
;International Tables for Crystallography
(1992, Vol. C, Tables 4.2.6.8 and 6.1.1.1)
;
O O 0.011 0.006
;International Tables for Crystallography
(1992, Vol. C, Tables 4.2.6.8 and 6.1.1.1)
;

loop_
_geom_angle_atom_site_label_1
_geom_angle_atom_site_label_2
_geom_angle_atom_site_label_3
_geom_angle
_geom_angle_site_symmetry_1
_geom_angle_site_symmetry_2
_geom_angle_site_symmetry_3
_geom_angle_publ_flag
O(1) Cu(1) O(2) 92.2(1) . 1_555 1_555 yes
O(1) Cu(1) N(1) 87.7(1) . 1_555 1_555 yes
O(1) Cu(1) N(2) 177.71(10) . 1_555 2_656 yes
O(2) Cu(1) N(1) 175.0(1) . 1_555 1_555 yes
O(2) Cu(1) N(2) 88.1(1) . 1_555 2_656 yes
N(1) Cu(1) N(2) 92.18(9) . 1_555 2_656 yes
Cu(1) O(1) C(19) 128.4(3) . 1_555 1_555 yes
Cu(1) O(1) H(13) 118(3) . 1_555 1_555 no
C(19) O(1) H(13) 102(3) . 1_555 1_555 no
Cu(1) O(2) C(21) 132.0(3) . 1_555 1_555 yes
Cu(1) O(2) H(19) 111(6) . 1_555 1_555 no
C(21) O(2) H(19) 115(6) . 1_555 1_555 no
Cu(1) N(1) C(1) 118.9(2) . 1_555 1_555 yes
Cu(1) N(1) C(4) 123.2(2) . 1_555 1_555 yes
C(1) N(1) C(4) 117.6(3) . 1_555 1_555 yes
Cu(1) N(2) C(1) 119.9(2) . 2_646 1_555 yes
Cu(1) N(2) C(2) 121.6(2) . 2_646 1_555 yes
C(1) N(2) C(2) 117.9(2) . 1_555 1_555 yes
O(3) N(3) O(4) 121.4(3) . 1_555 1_555 yes
O(3) N(3) O(5) 119.6(3) . 1_555 1_555 yes
O(4) N(3) O(5) 119.0(3) . 1_555 1_555 yes
O(6) N(4) O(7) 119.5(3) . 1_555 1_555 yes
O(6) N(4) O(8) 120.3(3) . 1_555 1_555 yes
O(7) N(4) O(8) 120.2(4) . 1_555 1_555 yes
N(1) C(1) N(2) 124.1(3) . 1_555 1_555 yes
N(1) C(1) H(1) 117(2) . 1_555 1_555 no
N(2) C(1) H(1) 118(2) . 1_555 1_555 no
N(2) C(2) C(3) 122.1(3) . 1_555 1_555 yes
N(2) C(2) H(2) 114(2) . 1_555 1_555 no
C(3) C(2) H(2) 123(2) . 1_555 1_555 no
C(2) C(3) C(4) 115.2(3) . 1_555 1_555 yes
C(2) C(3) C(5) 123.1(3) . 1_555 1_555 yes
C(4) C(3) C(5) 121.7(3) . 1_555 1_555 yes
N(1) C(4) C(3) 123.1(3) . 1_555 1_555 yes
N(1) C(4) H(3) 116(2) . 1_555 1_555 no
C(3) C(4) H(3) 120(2) . 1_555 1_555 no
C(3) C(5) C(6) 119.8(3) . 1_555 1_555 yes
C(3) C(5) C(18) 120.0(3) . 1_555 1_555 yes
C(6) C(5) C(18) 120.2(3) . 1_555 1_555 yes
C(5) C(6) C(7) 123.4(3) . 1_555 1_555 yes
C(5) C(6) C(11) 119.3(3) . 1_555 1_555 yes
C(7) C(6) C(11) 117.2(3) . 1_555 1_555 yes
C(6) C(7) C(8) 120.9(3) . 1_555 1_555 yes
C(6) C(7) H(4) 124(2) . 1_555 1_555 no
C(8) C(7) H(4) 115(2) . 1_555 1_555 no
C(7) C(8) C(9) 121.4(4) . 1_555 1_555 yes
C(7) C(8) H(5) 123(2) . 1_555 1_555 no
C(9) C(8) H(5) 113(2) . 1_555 1_555 no
C(8) C(9) C(10) 120.1(4) . 1_555 1_555 yes
C(8) C(9) H(6) 128(5) . 1_555 1_555 no
C(10) C(9) H(6) 111(5) . 1_555 1_555 no
C(9) C(10) C(11) 121.4(4) . 1_555 1_555 yes
C(9) C(10) H(7) 126(3) . 1_555 1_555 no
C(11) C(10) H(7) 111(3) . 1_555 1_555 no
C(6) C(11) C(10) 118.9(3) . 1_555 1_555 yes
C(6) C(11) C(12) 119.3(3) . 1_555 1_555 yes
C(10) C(11) C(12) 121.7(3) . 1_555 1_555 yes
C(11) C(12) C(13) 122.6(3) . 1_555 1_555 yes
C(11) C(12) H(8) 117(2) . 1_555 1_555 no
C(13) C(12) H(8) 119(2) . 1_555 1_555 no
C(12) C(13) C(14) 121.5(3) . 1_555 1_555 yes
C(12) C(13) C(18) 119.0(3) . 1_555 1_555 yes
C(14) C(13) C(18) 119.5(3) . 1_555 1_555 yes
C(13) C(14) C(15) 121.3(3) . 1_555 1_555 yes
C(13) C(14) H(9) 111(2) . 1_555 1_555 no
C(15) C(14) H(9) 126(2) . 1_555 1_555 no
C(14) C(15) C(16) 120.0(3) . 1_555 1_555 yes
C(14) C(15) H(10) 121(2) . 1_555 1_555 no
C(16) C(15) H(10) 118(2) . 1_555 1_555 no
C(15) C(16) C(17) 120.4(4) . 1_555 1_555 yes
C(15) C(16) H(11) 123(3) . 1_555 1_555 no
C(17) C(16) H(11) 116(3) . 1_555 1_555 no
C(16) C(17) C(18) 121.4(3) . 1_555 1_555 yes
C(16) C(17) H(12) 116(1) . 1_555 1_555 no
C(18) C(17) H(12) 122(1) . 1_555 1_555 no
C(5) C(18) C(13) 119.4(3) . 1_555 1_555 yes
C(5) C(18) C(17) 123.3(3) . 1_555 1_555 yes
C(13) C(18) C(17) 117.3(3) . 1_555 1_555 yes
O(1) C(19) C(20) 124.6(5) . 1_555 1_555 yes
O(1) C(19) H(14) 103.7 . 1_555 1_555 no
O(1) C(19) H(15) 106.6 . 1_555 1_555 no
C(20) C(19) H(14) 104.6 . 1_555 1_555 no
C(20) C(19) H(15) 108.4 . 1_555 1_555 no
H(14) C(19) H(15) 108.0 . 1_555 1_555 no
C(19) C(20) H(16) 111.5 . 1_555 1_555 no
C(19) C(20) H(17) 109.5 . 1_555 1_555 no
C(19) C(20) H(18) 108.2 . 1_555 1_555 no
H(16) C(20) H(17) 109.5 . 1_555 1_555 no
H(16) C(20) H(18) 110.0 . 1_555 1_555 no
H(17) C(20) H(18) 108.2 . 1_555 1_555 no
O(2) C(21) C(22) 125.1(6) . 1_555 1_555 yes
O(2) C(21) H(20) 107.5 . 1_555 1_555 no
O(2) C(21) H(21) 102.8 . 1_555 1_555 no
C(22) C(21) H(20) 111.8 . 1_555 1_555 no
C(22) C(21) H(21) 102.7 . 1_555 1_555 no
H(20) C(21) H(21) 104.6 . 1_555 1_555 no
C(21) C(22) H(22) 114.6 . 1_555 1_555 no
C(21) C(22) H(23) 112.1 . 1_555 1_555 no
C(21) C(22) H(24) 104.7 . 1_555 1_555 no
H(22) C(22) H(23) 112.3 . 1_555 1_555 no
H(22) C(22) H(24) 107.6 . 1_555 1_555 no
H(23) C(22) H(24) 104.6 . 1_555 1_555 no

loop_
_geom_bond_atom_site_label_1
_geom_bond_atom_site_label_2
_geom_bond_distance
_geom_bond_site_symmetry_1
_geom_bond_site_symmetry_2
_geom_bond_publ_flag
Cu(1) O(1) 1.986(2) . . yes
Cu(1) O(2) 1.990(2) . . yes
Cu(1) N(1) 2.036(2) . . yes
Cu(1) N(2) 2.030(2) . 2_656 yes
O(1) C(19) 1.384(5) . . yes
O(1) H(13) 0.75(4) . . no
O(2) C(21) 1.399(6) . . yes
O(2) H(19) 0.61(7) . . no
O(3) N(3) 1.223(4) . . yes
O(4) N(3) 1.262(4) . . yes
O(5) N(3) 1.225(4) . . yes
O(6) N(4) 1.265(4) . . yes
O(7) N(4) 1.234(4) . . yes
O(8) N(4) 1.217(4) . . yes
N(1) C(1) 1.337(4) . . yes
N(1) C(4) 1.334(4) . . yes
N(2) C(1) 1.326(4) . . yes
N(2) C(2) 1.354(4) . . yes
C(1) H(1) 0.86(4) . . no
C(2) C(3) 1.387(4) . . yes
C(2) H(2) 0.98(4) . . no
C(3) C(4) 1.388(4) . . yes
C(3) C(5) 1.490(4) . . yes
C(4) H(3) 0.73(4) . . no
C(5) C(6) 1.415(4) . . yes
C(5) C(18) 1.414(4) . . yes
C(6) C(7) 1.432(5) . . yes
C(6) C(11) 1.435(4) . . yes
C(7) C(8) 1.370(5) . . yes
C(7) H(4) 0.98(4) . . no
C(8) C(9) 1.393(6) . . yes
C(8) H(5) 1.05(5) . . no
C(9) C(10) 1.350(6) . . yes
C(9) H(6) 0.84(7) . . no
C(10) C(11) 1.430(5) . . yes
C(10) H(7) 0.83(5) . . no
C(11) C(12) 1.390(5) . . yes
C(12) C(13) 1.380(5) . . yes
C(12) H(8) 0.93(4) . . no
C(13) C(14) 1.423(5) . . yes
C(13) C(18) 1.443(4) . . yes
C(14) C(15) 1.348(6) . . yes
C(14) H(9) 0.95(4) . . no
C(15) C(16) 1.440(6) . . yes
C(15) H(10) 0.97(4) . . no
C(16) C(17) 1.359(5) . . yes
C(16) H(11) 0.90(5) . . no
C(17) C(18) 1.435(4) . . yes
C(17) H(12) 1.04(4) . . no
C(19) C(20) 1.352(7) . . yes
C(19) H(14) 0.984 . . no
C(19) H(15) 0.933 . . no
C(20) H(16) 0.939 . . no
C(20) H(17) 0.961 . . no
C(20) H(18) 0.955 . . no
C(21) C(22) 1.305(8) . . yes
C(21) H(20) 0.942 . . no
C(21) H(21) 1.019 . . no
C(22) H(22) 0.914 . . no
C(22) H(23) 0.953 . . no
C(22) H(24) 1.007 . . no

loop_
_geom_contact_atom_site_label_1
_geom_contact_atom_site_label_2
_geom_contact_distance
_geom_contact_site_symmetry_1
_geom_contact_site_symmetry_2
_geom_contact_publ_flag
Cu(1) N(4) 3.173(3) . . ?
Cu(1) N(3) 3.306(3) . 1_565 ?
O(1) O(3) 2.767(4) . . ?
O(1) O(6) 3.050(4) . . ?
O(1) N(4) 3.128(4) . . ?
O(1) O(4) 3.187(3) . 1_565 ?
O(1) O(8) 3.434(5) . . ?
O(1) O(5) 3.452(5) . . ?
O(1) N(3) 3.501(4) . . ?
O(1) O(7) 3.600(4) . . ?
O(2) O(7) 2.872(4) . 1_565 ?
O(2) O(5) 2.992(6) . 1_565 ?
O(2) O(4) 3.026(4) . 1_565 ?
O(2) O(6) 3.066(4) . . ?
O(2) N(3) 3.230(4) . 1_565 ?
O(3) N(1) 2.950(4) . . ?
O(3) C(4) 3.043(4) . . ?
O(3) O(7) 3.057(5) . . ?
O(3) C(1) 3.099(4) . . ?
O(3) H(8) 3.15(4) . 3_656 ?
O(3) C(3) 3.303(4) . . ?
O(3) N(2) 3.354(4) . . ?
O(3) H(3) 3.38(4) . . ?
O(3) C(17) 3.388(5) . . ?
O(3) C(2) 3.402(4) . . ?
O(3) H(1) 3.42(4) . 2_646 ?
O(3) H(1) 3.55(4) . . ?
O(3) C(19) 3.572(7) . . ?
O(4) H(1) 2.53(4) . 2_646 ?
O(4) H(3) 2.57(4) . 1_545 ?
O(4) H(19) 2.91(7) . 1_545 ?
O(4) C(1) 3.027(4) . 2_646 ?
O(4) N(1) 3.056(3) . 1_545 ?
O(4) C(4) 3.069(4) . 1_545 ?
O(4) N(2) 3.080(4) . 2_646 ?
O(4) H(9) 3.30(4) . 3_656 ?
O(4) C(19) 3.363(8) . 1_545 ?
O(4) O(7) 3.389(4) . . ?
O(4) C(12) 3.419(4) . 3_656 ?
O(4) H(7) 3.56(5) . 3_656 ?
O(5) H(19) 2.76(7) . 1_545 ?
O(5) H(13) 2.84(4) . . ?
O(5) O(7) 3.257(7) . . ?
O(5) H(7) 3.30(5) . 3_656 ?
O(5) H(8) 3.46(4) . 3_656 ?
O(5) C(20) 3.472(6) . 2_546 ?
O(5) C(19) 3.483(7) . 1_545 ?
O(5) C(20) 3.493(6) . . ?
O(6) H(1) 2.60(3) . . ?
O(6) H(9) 2.99(4) . 4_555 ?
O(6) N(2) 3.014(3) . 2_656 ?
O(6) C(2) 3.074(4) . 2_656 ?
O(6) H(10) 3.10(4) . 4_555 ?
O(6) C(1) 3.132(4) . . ?
O(6) N(1) 3.196(3) . . ?
O(6) H(13) 3.23(4) . . ?
O(6) C(21) 3.349(7) . . ?
O(6) H(19) 3.51(7) . . ?
O(6) H(4) 3.56(3) . 2_646 ?
O(7) H(4) 2.50(4) . 2_646 ?
O(7) N(2) 2.950(4) . 2_646 ?
O(7) N(3) 2.984(4) . . ?
O(7) C(1) 3.054(4) . 2_646 ?
O(7) H(1) 3.09(4) . . ?
O(7) C(2) 3.099(4) . 2_646 ?
O(7) N(1) 3.309(4) . 2_646 ?
O(7) C(3) 3.333(4) . 2_646 ?
O(7) H(13) 3.34(4) . . ?
O(7) H(1) 3.39(4) . 2_646 ?
O(7) C(4) 3.396(5) . 2_646 ?
O(7) C(7) 3.402(5) . 2_646 ?
O(7) C(1) 3.442(5) . . ?
O(7) H(2) 3.50(4) . 2_646 ?
O(8) H(5) 2.74(5) . 4_455 ?
O(8) H(4) 2.76(4) . 2_646 ?
O(8) H(6) 2.86(8) . 4_455 ?
O(8) H(5) 2.94(5) . 2_646 ?
O(8) H(19) 3.18(7) . 1_545 ?
O(8) C(9) 3.362(6) . 4_455 ?
O(8) C(7) 3.378(6) . 2_646 ?
O(8) C(21) 3.398(7) . . ?
O(8) C(8) 3.429(5) . 4_455 ?
O(8) C(8) 3.472(6) . 2_646 ?
O(8) H(13) 3.54(4) . . ?
O(8) H(10) 3.58(4) . 4_555 ?
N(2) H(19) 2.71(7) . 2_646 ?
N(2) H(1) 3.07(4) . 2_646 ?
N(2) C(1) 3.357(4) . 2_646 ?
N(3) H(13) 2.79(4) . . ?
N(3) H(8) 2.81(4) . 3_656 ?
N(3) H(19) 2.95(7) . 1_545 ?
N(3) H(12) 3.21(4) . . ?
N(3) H(1) 3.28(4) . 2_646 ?
N(3) H(7) 3.50(5) . 3_656 ?
N(4) H(4) 2.70(4) . 2_646 ?
N(4) H(19) 3.11(7) . 1_545 ?
N(4) H(13) 3.13(4) . . ?
N(4) H(1) 3.25(3) . . ?
N(4) C(7) 3.426(4) . 2_646 ?
N(4) H(10) 3.51(4) . 4_555 ?
C(1) H(19) 3.56(7) . 2_646 ?
C(2) H(19) 3.00(7) . 2_646 ?
C(2) H(9) 3.24(4) . 3_656 ?
C(2) C(14) 3.559(4) . 3_656 ?
C(2) H(10) 3.58(3) . 3_656 ?
C(4) H(9) 3.27(4) . 3_666 ?
C(4) H(8) 3.38(4) . 3_666 ?
C(5) H(9) 3.49(4) . 3_666 ?
C(5) C(14) 3.596(4) . 3_666 ?
C(6) C(14) 3.509(4) . 3_666 ?
C(6) C(15) 3.580(5) . 3_666 ?
C(7) H(10) 3.42(4) . 3_666 ?
C(8) H(10) 3.46(4) . 3_666 ?
C(10) H(11) 3.56(5) . 3_656 ?
C(11) H(11) 3.39(5) . 3_656 ?
C(11) C(16) 3.508(5) . 3_656 ?
C(12) H(3) 3.27(4) . 3_666 ?
C(12) H(12) 3.38(4) . 3_656 ?
C(12) C(17) 3.490(5) . 3_656 ?
C(13) C(17) 3.558(4) . 3_656 ?
C(13) C(18) 3.599(4) . 3_656 ?
C(14) H(2) 3.11(4) . 3_656 ?
C(14) H(3) 3.54(4) . 3_666 ?
C(15) H(2) 3.05(4) . 3_656 ?
C(19) H(7) 3.21(5) . 3_666 ?
C(20) H(6) 3.53(7) . 4_455 ?
C(20) H(7) 3.57(5) . 3_666 ?
C(22) H(10) 3.32(4) . 2_556 ?
C(22) H(11) 3.33(5) . 2_556 ?
C(22) H(5) 3.51(5) . 4_465 ?
H(1) H(3) 3.34(5) . 2_646 ?
H(1) H(9) 3.47(5) . 4_555 ?
H(2) H(10) 2.71(5) . 3_656 ?
H(2) H(19) 2.84(8) . 2_646 ?
H(2) H(9) 2.87(5) . 3_656 ?
H(3) H(8) 2.66(5) . 3_666 ?
H(3) H(9) 2.86(5) . 3_666 ?
H(4) H(19) 2.82(8) . 2_646 ?
H(5) H(5) 2.62(10) . 3_766 ?
H(8) H(12) 3.28(5) . 3_656 ?

loop_
_geom_torsion_atom_site_label_1
_geom_torsion_atom_site_label_2
_geom_torsion_atom_site_label_3
_geom_torsion_atom_site_label_4
_geom_torsion
_geom_torsion_site_symmetry_1
_geom_torsion_site_symmetry_2
_geom_torsion_site_symmetry_3
_geom_torsion_site_symmetry_4
_geom_torsion_publ_flag
Cu(1) O(1) C(19) C(20) -174.3(6) 1_555 1_555 1_555 1_555 yes
Cu(1) O(2) C(21) C(22) -159.1(8) 1_555 1_555 1_555 1_555 yes
Cu(1) N(1) C(1) N(2) 172.6(2) 1_555 1_555 1_555 1_555 yes
Cu(1) N(1) C(4) C(3) -171.6(2) 1_555 1_555 1_555 1_555 yes
Cu(1) N(2) C(1) N(1) 169.9(2) 1_555 2_656 2_656 2_656 yes
Cu(1) N(2) C(2) C(3) -168.1(2) 1_555 2_656 2_656 2_656 yes
O(1) Cu(1) O(2) C(21) 54.5(7) 1_555 1_555 1_555 1_555 yes
O(1) Cu(1) N(1) C(1) -110.4(2) 1_555 1_555 1_555 1_555 yes
O(1) Cu(1) N(1) C(4) 62.7(2) 1_555 1_555 1_555 1_555 yes
O(1) Cu(1) N(2) C(1) 143(2) 1_555 1_555 2_656 2_656 yes
O(1) Cu(1) N(2) C(2) -45(2) 1_555 1_555 2_656 2_656 yes
O(2) Cu(1) O(1) C(19) 57.5(6) 1_555 1_555 1_555 1_555 yes
O(2) Cu(1) N(1) C(1) 160(1) 1_555 1_555 1_555 1_555 yes
O(2) Cu(1) N(1) C(4) -26(1) 1_555 1_555 1_555 1_555 yes
O(2) Cu(1) N(2) C(1) -118.0(2) 1_555 1_555 2_656 2_656 yes
O(2) Cu(1) N(2) C(2) 52.9(2) 1_555 1_555 2_656 2_656 yes
N(1) Cu(1) O(1) C(19) -117.5(6) 1_555 1_555 1_555 1_555 yes
N(1) Cu(1) O(2) C(21) 143(1) 1_555 1_555 1_555 1_555 yes
N(1) Cu(1) N(2) C(1) 57.0(2) 1_555 1_555 2_656 2_656 yes
N(1) Cu(1) N(2) C(2) -132.0(2) 1_555 1_555 2_656 2_656 yes
N(1) C(1) N(2) C(2) -1.4(4) 1_555 1_555 1_555 1_555 yes
N(1) C(4) C(3) C(2) -0.1(4) 1_555 1_555 1_555 1_555 yes
N(1) C(4) C(3) C(5) -179.2(3) 1_555 1_555 1_555 1_555 yes
N(2) Cu(1) O(1) C(19) 155(2) 1_555 2_646 2_646 2_646 yes
N(2) Cu(1) O(2) C(21) -123.2(7) 1_555 2_646 2_646 2_646 yes
N(2) Cu(1) N(1) C(1) 67.3(2) 1_555 2_646 2_646 2_646 yes
N(2) Cu(1) N(1) C(4) -119.6(2) 1_555 2_646 2_646 2_646 yes
N(2) C(1) N(1) C(4) -0.9(4) 1_555 1_555 1_555 1_555 yes
N(2) C(2) C(3) C(4) -2.2(4) 1_555 1_555 1_555 1_555 yes
N(2) C(2) C(3) C(5) 176.8(3) 1_555 1_555 1_555 1_555 yes
C(1) N(1) C(4) C(3) 1.6(4) 1_555 1_555 1_555 1_555 yes
C(1) N(2) C(2) C(3) 3.0(4) 1_555 1_555 1_555 1_555 yes
C(2) C(3) C(5) C(6) -56.0(4) 1_555 1_555 1_555 1_555 yes
C(2) C(3) C(5) C(18) 125.0(3) 1_555 1_555 1_555 1_555 yes
C(3) C(5) C(6) C(7) -1.8(4) 1_555 1_555 1_555 1_555 yes
C(3) C(5) C(6) C(11) 179.5(3) 1_555 1_555 1_555 1_555 yes
C(3) C(5) C(18) C(13) 176.8(3) 1_555 1_555 1_555 1_555 yes
C(3) C(5) C(18) C(17) -4.3(4) 1_555 1_555 1_555 1_555 yes
C(4) C(3) C(5) C(6) 123.0(3) 1_555 1_555 1_555 1_555 yes
C(4) C(3) C(5) C(18) -56.1(4) 1_555 1_555 1_555 1_555 yes
C(5) C(6) C(7) C(8) -179.8(3) 1_555 1_555 1_555 1_555 yes
C(5) C(6) C(11) C(10) -178.6(3) 1_555 1_555 1_555 1_555 yes
C(5) C(6) C(11) C(12) 3.8(4) 1_555 1_555 1_555 1_555 yes
C(5) C(18) C(13) C(12) 3.6(4) 1_555 1_555 1_555 1_555 yes
C(5) C(18) C(13) C(14) -177.1(3) 1_555 1_555 1_555 1_555 yes
C(5) C(18) C(17) C(16) 177.5(3) 1_555 1_555 1_555 1_555 yes
C(6) C(5) C(18) C(13) -2.2(4) 1_555 1_555 1_555 1_555 yes
C(6) C(5) C(18) C(17) 176.7(3) 1_555 1_555 1_555 1_555 yes
C(6) C(7) C(8) C(9) -1.8(6) 1_555 1_555 1_555 1_555 yes
C(6) C(11) C(10) C(9) -1.5(6) 1_555 1_555 1_555 1_555 yes
C(6) C(11) C(12) C(13) -2.4(5) 1_555 1_555 1_555 1_555 yes
C(7) C(6) C(5) C(18) 177.2(3) 1_555 1_555 1_555 1_555 yes
C(7) C(6) C(11) C(10) 2.7(4) 1_555 1_555 1_555 1_555 yes
C(7) C(6) C(11) C(12) -175.0(3) 1_555 1_555 1_555 1_555 yes
C(7) C(8) C(9) C(10) 3.1(7) 1_555 1_555 1_555 1_555 yes
C(8) C(7) C(6) C(11) -1.1(5) 1_555 1_555 1_555 1_555 yes
C(8) C(9) C(10) C(11) -1.4(7) 1_555 1_555 1_555 1_555 yes
C(9) C(10) C(11) C(12) 176.1(4) 1_555 1_555 1_555 1_555 yes
C(10) C(11) C(12) C(13) -179.9(3) 1_555 1_555 1_555 1_555 yes
C(11) C(6) C(5) C(18) -1.5(4) 1_555 1_555 1_555 1_555 yes
C(11) C(12) C(13) C(14) 179.4(3) 1_555 1_555 1_555 1_555 yes
C(11) C(12) C(13) C(18) -1.3(5) 1_555 1_555 1_555 1_555 yes
C(12) C(13) C(14) C(15) 178.4(3) 1_555 1_555 1_555 1_555 yes
C(12) C(13) C(18) C(17) -175.3(3) 1_555 1_555 1_555 1_555 yes
C(13) C(14) C(15) C(16) -2.8(5) 1_555 1_555 1_555 1_555 yes
C(13) C(18) C(17) C(16) -3.6(5) 1_555 1_555 1_555 1_555 yes
C(14) C(13) C(18) C(17) 4.0(4) 1_555 1_555 1_555 1_555 yes
C(14) C(15) C(16) C(17) 3.2(6) 1_555 1_555 1_555 1_555 yes
C(15) C(14) C(13) C(18) -0.9(5) 1_555 1_555 1_555 1_555 yes
C(15) C(16) C(17) C(18) 0.1(5) 1_555 1_555 1_555 1_555 yes
